data_7103581
loop_
_publ_author_name
'Yang, Sihai'
'Lin, Xiang'
'Blake, Alexander J'
'Thomas, K Mark'
'Hubberstey, Peter'
'Champness, Neil R'
'Schr\"oder, Martin'

_publ_section_title
;
 Enhancement of H2 adsorption in Li+-exchanged co-ordination framework
 materials.
;
_journal_issue 46
_journal_name_full 'Chemical communications (Cambridge, England)'
_journal_page_first 6108
_journal_page_last 6110
_journal_paper_doi 10.1039/b814155j
_journal_year 2008
_chemical_formula_moiety 'In C16 H6 O8 -, C2 H6 N H2 +, C3 H7 N O, C2 H3 N, 4(H2 O)'
_chemical_formula_sum 'C23 H32 In N3 O13'
_chemical_formula_weight 673.34
_chemical_name_systematic
;
?
;
_space_group_IT_number 142
_symmetry_cell_setting tetragonal
_symmetry_space_group_name_Hall '-I 4bd 2c'
_symmetry_space_group_name_H-M 'I 41/a c d :2'
_atom_sites_solution_hydrogens geom
_atom_sites_solution_primary direct
_atom_sites_solution_secondary difmap
_audit_creation_method 'manual editing of SHELXL97 CIF output'
_cell_angle_alpha 90.00
_cell_angle_beta 90.00
_cell_angle_gamma 90.00
_cell_formula_units_Z 16
_cell_length_a 19.659(3)
_cell_length_b 19.659(3)
_cell_length_c 36.149(7)
_cell_measurement_reflns_used 989
_cell_measurement_temperature 120(2)
_cell_measurement_theta_max 23.18
_cell_measurement_theta_min 2.78
_cell_volume 13971(4)
_computing_cell_refinement 'Bruker SAINT'
_computing_data_collection 'Bruker APEX2'
_computing_data_reduction 'Bruker SAINT'
_computing_publication_material 'enCIFer (Allen et al., 2004); PLATON (Spek, 2003)'
_computing_structure_refinement 'SHELXL97 (Sheldrick, 2008)'
_computing_structure_solution 'SHELXS97 (Sheldrick, 2008)'
_diffrn_ambient_temperature 120(2)
_diffrn_measured_fraction_theta_full 0.997
_diffrn_measured_fraction_theta_max 0.997
_diffrn_measurement_device_type 'Bruker SMART APEXII CCD diffractometer'
_diffrn_measurement_method 'fine-slice \w scans'
_diffrn_radiation_monochromator 'silicon 111'
_diffrn_radiation_source 'Daresbury SRS station 9.8'
_diffrn_radiation_type synchrotron
_diffrn_radiation_wavelength 0.6893
_diffrn_reflns_av_R_equivalents 0.0666
_diffrn_reflns_av_sigmaI/netI 0.0275
_diffrn_reflns_limit_h_max 23
_diffrn_reflns_limit_h_min -23
_diffrn_reflns_limit_k_max 23
_diffrn_reflns_limit_k_min -23
_diffrn_reflns_limit_l_max 42
_diffrn_reflns_limit_l_min -42
_diffrn_reflns_number 48568
_diffrn_reflns_theta_full 24.22
_diffrn_reflns_theta_max 24.22
_diffrn_reflns_theta_min 2.29
_diffrn_standards_decay_% 5
_diffrn_standards_number 0
_exptl_absorpt_coefficient_mu 0.732
_exptl_absorpt_correction_T_max 1.000
_exptl_absorpt_correction_T_min 0.839
_exptl_absorpt_correction_type multi-scan
_exptl_absorpt_process_details 'Bruker SADABS'
_exptl_crystal_colour COLOURLESS
_exptl_crystal_density_diffrn 1.281
_exptl_crystal_density_method 'not measured'
_exptl_crystal_description BLOCK
_exptl_crystal_F_000 3440
_exptl_crystal_size_max 0.06
_exptl_crystal_size_mid 0.06
_exptl_crystal_size_min 0.04
_platon_squeeze_details
;
Approximately 69% of the unit cell volume comprises a large region of
disordered solvent which could not be modelled as discrete atomic sites.
We employed PLATON SQUEEZE to calculate the contribution to the diffraction
from the solvent region and thereby produced a set of solvent-free diffraction
intensities. SQUEEZE estimated a total count of 1252 electrons per unit cell.
The final formula including one dimethylammonium cation, one DMF, one MeCN
and four water molecules per indium complex anion, was calculated from the
SQUEEZE results combined with elemental analysis data.
;
_refine_diff_density_max 0.67
_refine_diff_density_min -0.48
_refine_diff_density_rms 0.09
_refine_ls_extinction_coef 0.00029(8)
_refine_ls_extinction_expression Fc^*^=kFc[1+0.001xFc^2^\l^3^/sin(2\q)]^-1/4^
_refine_ls_extinction_method SHELXL
_refine_ls_goodness_of_fit_ref 1.04
_refine_ls_hydrogen_treatment constr
_refine_ls_matrix_type full
_refine_ls_number_parameters 115
_refine_ls_number_reflns 3088
_refine_ls_number_restraints 15
_refine_ls_restrained_S_all 1.04
_refine_ls_R_factor_all 0.0792
_refine_ls_R_factor_gt 0.0602
_refine_ls_shift/su_max 0.000
_refine_ls_shift/su_mean 0.000
_refine_ls_structure_factor_coef Fsqd
_refine_ls_weighting_details 'calc w=1/[\s^2^(Fo^2^)+(0.0748P)^2^+140.1189P] where P=(Fo^2^+2Fc^2^)/3'
_refine_ls_weighting_scheme calc
_refine_ls_wR_factor_gt 0.173
_refine_ls_wR_factor_ref 0.183
_reflns_number_gt 2393
_reflns_number_total 3088
_reflns_threshold_expression >2sigma(I)
_cod_data_source_file b814155j.txt
_cod_data_source_block INHAXD
_cod_depositor_comments
;
The following automatic conversions were performed:
'_refine_ls_hydrogen_treatment' value 'CONSTR' changed to 'constr'
according to '/home/saulius/struct/CIF-dictionaries/cif_core.dic'
dictionary named 'cif_core.dic' version 2.4.1 from 2010-06-29.

Automatic conversion script
Id: cif_fix_enum 1527 2010-12-29 10:47:43Z saulius 
;
_cod_original_sg_symbol_H-M 'I 41/a c d'
_cod_database_code 7103581

loop_
_symmetry_equiv_pos_as_xyz
'x, y, z'
'-y+1/4, x+3/4, z+1/4'
'-x+1/2, -y, z+1/2'
'y+1/4, -x+1/4, z+3/4'
'x, -y, -z+1/2'
'y+1/4, x+3/4, -z+3/4'
'-x+1/2, y, -z'
'-y+1/4, -x+1/4, -z+1/4'
'x+1/2, y+1/2, z+1/2'
'-y+3/4, x+5/4, z+3/4'
'-x+1, -y+1/2, z+1'
'y+3/4, -x+3/4, z+5/4'
'x+1/2, -y+1/2, -z+1'
'y+3/4, x+5/4, -z+5/4'
'-x+1, y+1/2, -z+1/2'
'-y+3/4, -x+3/4, -z+3/4'
'-x, -y, -z'
'y-1/4, -x-3/4, -z-1/4'
'x-1/2, y, -z-1/2'
'-y-1/4, x-1/4, -z-3/4'
'-x, y, z-1/2'
'-y-1/4, -x-3/4, z-3/4'
'x-1/2, -y, z'
'y-1/4, x-1/4, z-1/4'
'-x+1/2, -y+1/2, -z+1/2'
'y+1/4, -x-1/4, -z+1/4'
'x, y+1/2, -z'
'-y+1/4, x+1/4, -z-1/4'
'-x+1/2, y+1/2, z'
'-y+1/4, -x-1/4, z-1/4'
'x, -y+1/2, z+1/2'
'y+1/4, x+1/4, z+1/4'

loop_
_atom_site_label
_atom_site_type_symbol
_atom_site_fract_x
_atom_site_fract_y
_atom_site_fract_z
_atom_site_U_iso_or_equiv
_atom_site_adp_type
_atom_site_occupancy
_atom_site_symmetry_multiplicity
_atom_site_calc_flag
_atom_site_refinement_flags
_atom_site_disorder_assembly
_atom_site_disorder_group
In1 In 0.22141(2) 0.47141(2) 0.1250 0.0392(3) Uani 1 2 d S . .
O1 O 0.2306(3) 0.3506(3) 0.13284(12) 0.0725(16) Uani 1 1 d . . .
O2 O 0.2172(2) 0.3987(2) 0.07975(12) 0.0510(11) Uani 1 1 d . . .
O3 O 0.2761(3) 0.0410(2) 0.07807(14) 0.0600(13) Uani 1 1 d . . .
O4 O 0.2698(3) 0.0903(3) 0.13276(13) 0.0771(17) Uani 1 1 d . . .
C1 C 0.2490(4) 0.2210(3) 0.02035(19) 0.077(2) Uani 1 1 d DU . .
C2 C 0.2592(4) 0.1614(4) 0.04048(19) 0.074(2) Uani 1 1 d DU . .
H2 H 0.2668 0.1198 0.0277 0.088 Uiso 1 1 calc R . .
C3 C 0.2585(4) 0.1616(4) 0.07858(19) 0.067(2) Uani 1 1 d DU . .
C4 C 0.2481(4) 0.2204(3) 0.09825(19) 0.072(2) Uani 1 1 d DU . .
H4 H 0.2481 0.2197 0.1245 0.086 Uiso 1 1 calc R . .
C5 C 0.2374(4) 0.2809(3) 0.07936(19) 0.071(2) Uani 1 1 d DU . .
C6 C 0.2382(4) 0.2810(4) 0.0405(2) 0.083(3) Uani 1 1 d DU . .
H6 H 0.2312 0.3226 0.0276 0.099 Uiso 1 1 calc R . .
C7 C 0.2296(4) 0.3468(4) 0.0986(2) 0.066(2) Uani 1 1 d . . .
C8 C 0.2701(4) 0.0949(4) 0.09757(19) 0.064(2) Uani 1 1 d . . .

loop_
_atom_site_aniso_label
_atom_site_aniso_U_11
_atom_site_aniso_U_22
_atom_site_aniso_U_33
_atom_site_aniso_U_23
_atom_site_aniso_U_13
_atom_site_aniso_U_12
In1 0.0451(3) 0.0451(3) 0.0275(4) -0.00118(18) 0.00118(18) 0.0012(3)
O1 0.126(5) 0.052(3) 0.040(3) -0.010(2) 0.009(3) 0.017(3)
O2 0.067(3) 0.035(2) 0.051(3) -0.007(2) -0.010(2) 0.009(2)
O3 0.095(4) 0.040(3) 0.046(3) 0.002(2) 0.008(2) -0.004(2)
O4 0.128(5) 0.062(3) 0.042(3) -0.002(2) 0.009(3) 0.006(3)
C1 0.148(8) 0.040(4) 0.042(4) -0.002(3) 0.008(5) -0.001(4)
C2 0.134(7) 0.041(4) 0.045(3) -0.005(3) 0.010(5) 0.006(4)
C3 0.109(6) 0.044(4) 0.047(3) 0.003(3) 0.015(4) 0.004(4)
C4 0.137(7) 0.041(4) 0.038(3) 0.001(3) 0.009(4) 0.005(4)
C5 0.130(7) 0.040(4) 0.044(3) -0.002(3) 0.002(4) 0.020(4)
C6 0.167(9) 0.039(4) 0.043(3) 0.002(3) 0.005(5) 0.008(5)
C7 0.091(6) 0.052(4) 0.056(4) -0.006(4) -0.010(4) -0.007(4)
C8 0.096(6) 0.053(4) 0.043(4) 0.005(3) 0.004(4) 0.005(4)

loop_
_atom_type_symbol
_atom_type_description
_atom_type_scat_dispersion_real
_atom_type_scat_dispersion_imag
_atom_type_scat_source
C C 0.0033 0.0016 'International Tables Vol C Tables 4.2.6.8 and 6.1.1.4'
H H 0.0000 0.0000 'International Tables Vol C Tables 4.2.6.8 and 6.1.1.4'
O O 0.0106 0.0060 'International Tables Vol C Tables 4.2.6.8 and 6.1.1.4'
In In -0.7276 1.3100 'International Tables Vol C Tables 4.2.6.8 and 6.1.1.4'

loop_
_geom_angle_atom_site_label_1
_geom_angle_atom_site_label_2
_geom_angle_atom_site_label_3
_geom_angle
_geom_angle_site_symmetry_1
_geom_angle_site_symmetry_3
_geom_angle_publ_flag
O2 In1 O2 121.1(2) . 14_444 ?
O2 In1 O3 128.63(17) . 26_565 ?
O2 In1 O3 80.11(18) . 29 ?
O3 In1 O3 125.2(3) 26_565 29 ?
O2 In1 O4 138.02(16) . 29 ?
O2 In1 O4 89.78(18) . 26_565 ?
O3 In1 O4 57.94(17) 26_565 26_565 ?
O3 In1 O4 80.75(19) 29 26_565 ?
O4 In1 O4 82.5(3) 29 26_565 ?
O2 In1 O1 55.98(15) . . ?
O2 In1 O1 85.58(17) 14_444 . ?
O3 In1 O1 83.31(19) 26_565 . ?
O3 In1 O1 135.37(16) 29 . ?
O4 In1 O1 163.94(18) 29 . ?
O4 In1 O1 90.7(2) 26_565 . ?
O1 In1 O1 99.4(3) 14_444 . ?
C7 O1 In1 86.6(4) . . ?
C7 O2 In1 96.9(4) . . ?
C8 O3 In1 95.3(4) . 20_656 ?
C8 O4 In1 87.2(4) . 20_656 ?
C2 C1 C6 117.2(6) . . ?
C2 C1 C1 121.2(4) . 7 ?
C6 C1 C1 121.6(4) . 7 ?
C3 C2 C1 121.2(7) . . ?
C3 C2 H2 119.4 . . ?
C1 C2 H2 119.4 . . ?
C4 C3 C2 121.5(7) . . ?
C4 C3 C8 121.5(6) . . ?
C2 C3 C8 117.0(6) . . ?
C3 C4 C5 119.3(6) . . ?
C3 C4 H4 120.3 . . ?
C5 C4 H4 120.3 . . ?
C4 C5 C6 119.5(6) . . ?
C4 C5 C7 122.4(6) . . ?
C6 C5 C7 118.0(6) . . ?
C1 C6 C5 121.3(6) . . ?
C1 C6 H6 119.3 . . ?
C5 C6 H6 119.3 . . ?
O1 C7 O2 119.8(7) . . ?
O1 C7 C5 121.3(7) . . ?
O2 C7 C5 118.7(6) . . ?
O4 C8 O3 119.5(6) . . ?
O4 C8 C3 121.2(7) . . ?
O3 C8 C3 119.1(6) . . ?

loop_
_geom_bond_atom_site_label_1
_geom_bond_atom_site_label_2
_geom_bond_distance
_geom_bond_site_symmetry_2
_geom_bond_publ_flag
In1 O2 2.174(4) . ?
In1 O3 2.180(5) 29 ?
In1 O4 2.360(5) 29 ?
In1 O1 2.400(5) . ?
O1 C7 1.241(9) . ?
O2 C7 1.250(9) . ?
O3 C8 1.277(8) . ?
O4 C8 1.275(8) . ?
C1 C2 1.395(10) . ?
C1 C6 1.403(9) . ?
C1 C1 1.472(13) 7 ?
C2 C3 1.377(9) . ?
C2 H2 0.9500 . ?
C3 C4 1.373(9) . ?
C3 C8 1.498(10) . ?
C4 C5 1.387(9) . ?
C4 H4 0.9500 . ?
C5 C6 1.404(10) . ?
C5 C7 1.478(10) . ?
C6 H6 0.9500 . ?
